data_7030062
loop_
_publ_author_name
'Mirzadeh, Nedaossadat'
'Drumm, Daniel W.'
'Wagler, J\"org'
'Russo, Salvy P.'
'Bhargava, Suresh'

_publ_section_title
;
 Different solvates of the dinuclear cyclometallated gold(I) complex
 [Au2(\m-2-C6H4AsMe2)2]: a computational study insight into
 solvent-effected optical properties.
;
_journal_issue 36
_journal_name_full 'Dalton transactions (Cambridge, England : 2003)'
_journal_page_first 12883
_journal_page_last 12890
_journal_paper_doi 10.1039/c3dt50219h
_journal_volume 42
_journal_year 2013
_chemical_formula_moiety '2(C16 H20 As2 Au2), 0.5(C H2 Cl2), 1.5(C H4 O)'
_chemical_formula_sum 'C34 H47 As4 Au4 Cl O1.5'
_chemical_formula_weight 1602.71
_chemical_name_systematic
;
?
;
_space_group_IT_number 15
_symmetry_cell_setting monoclinic
_symmetry_space_group_name_Hall '-C 2yc'
_symmetry_space_group_name_H-M 'C 1 2/c 1'
_atom_sites_solution_hydrogens geom
_atom_sites_solution_primary direct
_atom_sites_solution_secondary difmap
_audit_creation_method SHELXL-97
_cell_angle_alpha 90.00
_cell_angle_beta 97.413(3)
_cell_angle_gamma 90.00
_cell_formula_units_Z 8
_cell_length_a 20.4432(7)
_cell_length_b 10.8953(5)
_cell_length_c 36.3500(12)
_cell_measurement_reflns_used 24315
_cell_measurement_temperature 150(2)
_cell_measurement_theta_max 27.32
_cell_measurement_theta_min 2.46
_cell_volume 8028.7(5)
_computing_cell_refinement 'STOE X-AREA'
_computing_data_collection 'STOE X-AREA'
_computing_data_reduction 'STOE X-RED'
_computing_molecular_graphics 'ORTEP32 (Farugia)'
_computing_publication_material 'Ciftab (Sheldrick)'
_computing_structure_refinement 'SHELXL-97 (Sheldrick, 1997)'
_computing_structure_solution 'SHELXS-97 (Sheldrick, 1990)'
_diffrn_ambient_temperature 150(2)
_diffrn_measured_fraction_theta_full 0.998
_diffrn_measured_fraction_theta_max 0.998
_diffrn_measurement_device_type 'Stoe IPDS-2T'
_diffrn_measurement_method 'omega scans'
_diffrn_radiation_monochromator graphite
_diffrn_radiation_source 'fine-focus sealed tube'
_diffrn_radiation_type MoK\a
_diffrn_radiation_wavelength 0.71073
_diffrn_reflns_av_R_equivalents 0.0813
_diffrn_reflns_av_sigmaI/netI 0.0600
_diffrn_reflns_limit_h_max 25
_diffrn_reflns_limit_h_min -26
_diffrn_reflns_limit_k_max 13
_diffrn_reflns_limit_k_min -13
_diffrn_reflns_limit_l_max 46
_diffrn_reflns_limit_l_min -46
_diffrn_reflns_number 38643
_diffrn_reflns_theta_full 27.00
_diffrn_reflns_theta_max 27.00
_diffrn_reflns_theta_min 2.43
_exptl_absorpt_coefficient_mu 17.938
_exptl_absorpt_correction_T_max 0.2357
_exptl_absorpt_correction_T_min 0.1480
_exptl_absorpt_correction_type integration
_exptl_absorpt_process_details XShape
_exptl_crystal_colour yellow
_exptl_crystal_density_diffrn 2.652
_exptl_crystal_density_method 'not measured'
_exptl_crystal_description prism
_exptl_crystal_F_000 5824
_exptl_crystal_size_max 0.16
_exptl_crystal_size_mid 0.11
_exptl_crystal_size_min 0.09
_refine_diff_density_max 1.531
_refine_diff_density_min -1.822
_refine_diff_density_rms 0.258
_refine_ls_extinction_method none
_refine_ls_goodness_of_fit_ref 0.956
_refine_ls_hydrogen_treatment constr
_refine_ls_matrix_type full
_refine_ls_number_parameters 416
_refine_ls_number_reflns 8742
_refine_ls_number_restraints 2
_refine_ls_restrained_S_all 0.956
_refine_ls_R_factor_all 0.0661
_refine_ls_R_factor_gt 0.0355
_refine_ls_shift/su_max 0.002
_refine_ls_shift/su_mean 0.000
_refine_ls_structure_factor_coef Fsqd
_refine_ls_weighting_details 'calc w=1/[\s^2^(Fo^2^)+(0.0386P)^2^+0.0000P] where P=(Fo^2^+2Fc^2^)/3'
_refine_ls_weighting_scheme calc
_refine_ls_wR_factor_gt 0.0709
_refine_ls_wR_factor_ref 0.0788
_reflns_number_gt 6113
_reflns_number_total 8742
_reflns_threshold_expression >2sigma(I)
_cod_data_source_file c3dt50219h.cif
_cod_data_source_block neda_fg_01201
_cod_original_sg_symbol_Hall -C2yc
_cod_original_sg_symbol_H-M C2/c
_cod_original_formula_sum 'C34 H47 As4 Au4 Cl O1.50'
_cod_database_code 7030062

loop_
_symmetry_equiv_pos_as_xyz
'x, y, z'
'-x, y, -z+1/2'
'x+1/2, y+1/2, z'
'-x+1/2, y+1/2, -z+1/2'
'-x, -y, -z'
'x, -y, z-1/2'
'-x+1/2, -y+1/2, -z'
'x+1/2, -y+1/2, z-1/2'

loop_
_atom_site_label
_atom_site_type_symbol
_atom_site_fract_x
_atom_site_fract_y
_atom_site_fract_z
_atom_site_U_iso_or_equiv
_atom_site_adp_type
_atom_site_occupancy
_atom_site_symmetry_multiplicity
_atom_site_calc_flag
_atom_site_refinement_flags
_atom_site_disorder_assembly
_atom_site_disorder_group
C34 C 0.2570(7) 0.1432(13) 0.0561(3) 0.067(4) Uani 1 1 d D . .
H34A H 0.2415 0.1441 0.0805 0.101 Uiso 1 1 calc R . .
H34B H 0.2754 0.0623 0.0516 0.101 Uiso 1 1 calc R . .
H34C H 0.2199 0.1605 0.0368 0.101 Uiso 1 1 calc R . .
O1 O 0.3092(5) 0.2393(10) 0.0549(2) 0.080(3) Uani 1 1 d D . .
H1O H 0.3150 0.2766 0.0753 0.121 Uiso 1 1 calc R . .
C33 C 1.0106(10) 0.261(3) 0.1874(11) 0.109(3) Uani 0.50 1 d PD A 1
H33A H 1.0042 0.2046 0.1658 0.130 Uiso 0.50 1 calc PR A 1
H33B H 1.0377 0.2179 0.2081 0.130 Uiso 0.50 1 calc PR A 1
Cl1 Cl 0.9332(4) 0.3024(8) 0.2008(3) 0.103(3) Uani 0.50 1 d PD A 1
Cl2 Cl 1.0506(5) 0.3970(10) 0.1758(3) 0.109(3) Uani 0.50 1 d PD A 1
C35 C 1.0580(17) 0.296(4) 0.2189(10) 0.109(3) Uani 0.50 1 d PD B 2
H35A H 1.0977 0.2866 0.2067 0.163 Uiso 0.50 1 d PR B 2
H35B H 1.0544 0.2272 0.2358 0.163 Uiso 0.50 1 d PR B 2
H35C H 1.0610 0.3732 0.2331 0.163 Uiso 0.50 1 d PR B 2
O2 O 0.9982(13) 0.300(2) 0.1904(8) 0.109(3) Uani 0.50 1 d PD B 2
H2O H 0.9685 0.2524 0.1966 0.163 Uiso 0.50 1 d P C 2
Au1 Au 0.440411(18) 0.41930(3) 0.129040(8) 0.02483(8) Uani 1 1 d . . .
Au2 Au 0.297070(17) 0.46011(3) 0.126474(8) 0.02306(8) Uani 1 1 d . . .
Au3 Au 0.162562(18) 0.59483(3) 0.128614(8) 0.02580(9) Uani 1 1 d . . .
Au4 Au 0.078753(18) 0.81352(3) 0.133695(8) 0.02571(9) Uani 1 1 d . . .
As1 As 0.41262(5) 0.22100(8) 0.15175(2) 0.0258(2) Uani 1 1 d . . .
As2 As 0.32401(5) 0.64440(8) 0.09458(2) 0.0256(2) Uani 1 1 d . . .
As3 As 0.19402(5) 0.64277(9) 0.19325(2) 0.0292(2) Uani 1 1 d . . .
As4 As 0.06354(5) 0.78740(9) 0.06721(2) 0.0297(2) Uani 1 1 d . . .
C1 C 0.3200(5) 0.1979(8) 0.1566(2) 0.0251(19) Uani 1 1 d . . .
C2 C 0.3007(5) 0.0832(8) 0.1691(2) 0.031(2) Uani 1 1 d . . .
H2 H 0.3326 0.0200 0.1743 0.037 Uiso 1 1 calc R . .
C3 C 0.2355(5) 0.0609(8) 0.1740(2) 0.031(2) Uani 1 1 d . . .
H3 H 0.2222 -0.0171 0.1820 0.037 Uiso 1 1 calc R . .
C4 C 0.1903(5) 0.1555(9) 0.1668(3) 0.034(2) Uani 1 1 d . . .
H4 H 0.1459 0.1427 0.1710 0.041 Uiso 1 1 calc R . .
C5 C 0.2083(5) 0.2677(9) 0.1538(2) 0.030(2) Uani 1 1 d . . .
H5 H 0.1757 0.3293 0.1482 0.036 Uiso 1 1 calc R . .
C6 C 0.2742(5) 0.2932(8) 0.1485(2) 0.0258(19) Uani 1 1 d . . .
C7 C 0.4590(6) 0.1642(9) 0.1988(2) 0.037(2) Uani 1 1 d . . .
H7A H 0.4409 0.0848 0.2052 0.055 Uiso 1 1 calc R . .
H7B H 0.4534 0.2241 0.2182 0.055 Uiso 1 1 calc R . .
H7C H 0.5060 0.1550 0.1966 0.055 Uiso 1 1 calc R . .
C8 C 0.4317(6) 0.0865(9) 0.1199(3) 0.036(2) Uani 1 1 d . . .
H8A H 0.4193 0.0087 0.1307 0.054 Uiso 1 1 calc R . .
H8B H 0.4789 0.0856 0.1176 0.054 Uiso 1 1 calc R . .
H8C H 0.4064 0.0971 0.0953 0.054 Uiso 1 1 calc R . .
C9 C 0.4173(5) 0.6739(8) 0.0940(2) 0.029(2) Uani 1 1 d . . .
C10 C 0.4363(5) 0.7850(9) 0.0792(2) 0.034(2) Uani 1 1 d . . .
H10 H 0.4036 0.8428 0.0699 0.041 Uiso 1 1 calc R . .
C11 C 0.5024(5) 0.8122(8) 0.0780(2) 0.0273(19) Uani 1 1 d . . .
H11 H 0.5151 0.8879 0.0680 0.033 Uiso 1 1 calc R . .
C12 C 0.5489(6) 0.7271(9) 0.0915(3) 0.038(2) Uani 1 1 d . . .
H12 H 0.5944 0.7439 0.0910 0.046 Uiso 1 1 calc R . .
C13 C 0.5297(5) 0.6162(9) 0.1060(3) 0.034(2) Uani 1 1 d . . .
H13 H 0.5630 0.5595 0.1153 0.041 Uiso 1 1 calc R . .
C14 C 0.4643(4) 0.5846(8) 0.1074(2) 0.0236(18) Uani 1 1 d . . .
C15 C 0.2894(6) 0.6458(12) 0.0420(2) 0.048(3) Uani 1 1 d . . .
H15A H 0.3028 0.7218 0.0306 0.072 Uiso 1 1 calc R . .
H15B H 0.2411 0.6412 0.0392 0.072 Uiso 1 1 calc R . .
H15C H 0.3068 0.5752 0.0297 0.072 Uiso 1 1 calc R . .
C16 C 0.2932(6) 0.8019(10) 0.1105(3) 0.053(3) Uani 1 1 d . . .
H16A H 0.3184 0.8249 0.1342 0.080 Uiso 1 1 calc R . .
H16B H 0.2463 0.7960 0.1134 0.080 Uiso 1 1 calc R . .
H16C H 0.2992 0.8644 0.0918 0.080 Uiso 1 1 calc R . .
C17 C 0.1471(5) 0.7780(8) 0.2132(2) 0.028(2) Uani 1 1 d . . .
C18 C 0.1642(5) 0.8066(9) 0.2504(2) 0.034(2) Uani 1 1 d . . .
H18 H 0.1964 0.7594 0.2654 0.041 Uiso 1 1 calc R . .
C19 C 0.1338(5) 0.9044(9) 0.2655(2) 0.032(2) Uani 1 1 d . . .
H19 H 0.1453 0.9249 0.2909 0.038 Uiso 1 1 calc R . .
C20 C 0.0870(5) 0.9718(9) 0.2437(2) 0.032(2) Uani 1 1 d . . .
H20 H 0.0654 1.0378 0.2543 0.039 Uiso 1 1 calc R . .
C21 C 0.0708(5) 0.9438(8) 0.2060(2) 0.029(2) Uani 1 1 d . . .
H21 H 0.0387 0.9913 0.1911 0.034 Uiso 1 1 calc R . .
C22 C 0.1019(5) 0.8460(8) 0.1902(2) 0.0257(19) Uani 1 1 d . . .
C23 C 0.1839(7) 0.5092(9) 0.2272(3) 0.048(3) Uani 1 1 d . . .
H23A H 0.2055 0.4356 0.2191 0.072 Uiso 1 1 calc R . .
H23B H 0.1369 0.4925 0.2276 0.072 Uiso 1 1 calc R . .
H23C H 0.2041 0.5321 0.2522 0.072 Uiso 1 1 calc R . .
C24 C 0.2853(6) 0.6906(12) 0.2076(3) 0.049(3) Uani 1 1 d . . .
H24A H 0.2899 0.7790 0.2037 0.073 Uiso 1 1 calc R . .
H24B H 0.3136 0.6457 0.1924 0.073 Uiso 1 1 calc R . .
H24C H 0.2982 0.6712 0.2338 0.073 Uiso 1 1 calc R . .
C25 C 0.0929(5) 0.6315(9) 0.0495(2) 0.031(2) Uani 1 1 d . . .
C26 C 0.0741(6) 0.5995(10) 0.0124(2) 0.046(3) Uani 1 1 d . . .
H26 H 0.0451 0.6513 -0.0032 0.055 Uiso 1 1 calc R . .
C27 C 0.0974(6) 0.4935(10) -0.0015(2) 0.043(3) Uani 1 1 d . . .
H27 H 0.0856 0.4741 -0.0270 0.052 Uiso 1 1 calc R . .
C28 C 0.1370(6) 0.4155(10) 0.0205(2) 0.039(2) Uani 1 1 d . . .
H28 H 0.1524 0.3415 0.0108 0.047 Uiso 1 1 calc R . .
C29 C 0.1547(5) 0.4469(9) 0.0579(2) 0.032(2) Uani 1 1 d . . .
H29 H 0.1825 0.3929 0.0734 0.038 Uiso 1 1 calc R . .
C30 C 0.1331(5) 0.5538(8) 0.0733(2) 0.026(2) Uani 1 1 d . . .
C31 C 0.1145(7) 0.9035(11) 0.0425(3) 0.054(3) Uani 1 1 d . . .
H31A H 0.1616 0.8912 0.0508 0.081 Uiso 1 1 calc R . .
H31B H 0.1020 0.9872 0.0484 0.081 Uiso 1 1 calc R . .
H31C H 0.1059 0.8908 0.0156 0.081 Uiso 1 1 calc R . .
C32 C -0.0231(6) 0.8188(10) 0.0394(2) 0.042(3) Uani 1 1 d . . .
H32A H -0.0226 0.7958 0.0134 0.063 Uiso 1 1 calc R . .
H32B H -0.0337 0.9063 0.0409 0.063 Uiso 1 1 calc R . .
H32C H -0.0565 0.7703 0.0499 0.063 Uiso 1 1 calc R . .

loop_
_atom_site_aniso_label
_atom_site_aniso_U_11
_atom_site_aniso_U_22
_atom_site_aniso_U_33
_atom_site_aniso_U_23
_atom_site_aniso_U_13
_atom_site_aniso_U_12
C34 0.069(11) 0.077(10) 0.053(7) -0.011(7) -0.004(6) 0.004(8)
O1 0.074(7) 0.111(8) 0.060(5) -0.052(5) 0.022(5) -0.013(6)
C33 0.088(7) 0.105(7) 0.137(7) -0.027(5) 0.026(5) 0.007(5)
Cl1 0.048(5) 0.073(5) 0.183(9) 0.041(5) 0.004(5) -0.019(4)
Cl2 0.088(7) 0.105(7) 0.137(7) -0.027(5) 0.026(5) 0.007(5)
C35 0.088(7) 0.105(7) 0.137(7) -0.027(5) 0.026(5) 0.007(5)
O2 0.088(7) 0.105(7) 0.137(7) -0.027(5) 0.026(5) 0.007(5)
Au1 0.0238(2) 0.02468(17) 0.02615(15) 0.00374(13) 0.00358(13) 0.00052(15)
Au2 0.0243(2) 0.02510(17) 0.01989(14) 0.00277(12) 0.00311(12) 0.00013(15)
Au3 0.0277(2) 0.03036(18) 0.01910(14) 0.00066(12) 0.00191(12) 0.00307(15)
Au4 0.0264(2) 0.03046(18) 0.01993(14) 0.00102(12) 0.00188(12) 0.00297(15)
As1 0.0271(5) 0.0237(4) 0.0269(4) 0.0032(3) 0.0045(4) 0.0005(4)
As2 0.0258(5) 0.0271(5) 0.0240(4) 0.0062(3) 0.0038(3) 0.0003(4)
As3 0.0360(6) 0.0318(5) 0.0188(4) 0.0005(3) -0.0004(4) 0.0055(4)
As4 0.0337(6) 0.0359(5) 0.0191(4) 0.0036(3) 0.0023(4) 0.0050(4)
C1 0.034(6) 0.023(4) 0.019(4) -0.002(3) 0.005(3) -0.002(4)
C2 0.036(6) 0.026(5) 0.030(4) -0.004(4) 0.006(4) -0.005(4)
C3 0.036(6) 0.024(5) 0.032(4) 0.010(4) -0.001(4) -0.010(4)
C4 0.027(6) 0.035(5) 0.042(5) 0.013(4) 0.006(4) -0.007(5)
C5 0.038(6) 0.031(5) 0.022(4) 0.006(4) 0.008(4) -0.008(4)
C6 0.031(6) 0.025(5) 0.022(4) 0.001(3) 0.005(3) 0.000(4)
C7 0.042(7) 0.038(6) 0.029(4) 0.008(4) 0.002(4) 0.003(5)
C8 0.038(6) 0.032(5) 0.041(5) -0.004(4) 0.013(4) -0.003(5)
C9 0.045(6) 0.028(5) 0.015(3) -0.002(3) 0.006(4) 0.000(4)
C10 0.039(6) 0.037(5) 0.025(4) 0.005(4) 0.002(4) 0.004(5)
C11 0.022(5) 0.029(5) 0.031(4) 0.006(4) 0.003(4) -0.009(4)
C12 0.035(6) 0.040(6) 0.038(5) 0.012(4) -0.001(4) 0.000(5)
C13 0.035(6) 0.026(5) 0.041(5) 0.003(4) 0.002(4) -0.005(4)
C14 0.015(5) 0.027(4) 0.027(4) -0.003(3) -0.001(3) 0.002(4)
C15 0.040(7) 0.077(8) 0.026(5) 0.018(5) 0.000(4) -0.008(6)
C16 0.046(8) 0.050(7) 0.069(7) 0.001(6) 0.029(6) 0.000(6)
C17 0.037(6) 0.027(5) 0.021(4) 0.002(3) 0.007(4) -0.004(4)
C18 0.045(7) 0.035(5) 0.021(4) 0.001(4) 0.001(4) -0.003(5)
C19 0.033(6) 0.040(5) 0.023(4) -0.002(4) 0.006(4) -0.002(5)
C20 0.036(6) 0.031(5) 0.031(4) -0.007(4) 0.010(4) -0.004(5)
C21 0.031(6) 0.022(4) 0.034(4) -0.003(4) 0.007(4) 0.001(4)
C22 0.028(5) 0.032(5) 0.017(4) -0.002(3) 0.005(3) -0.003(4)
C23 0.083(10) 0.028(5) 0.032(5) 0.003(4) 0.002(5) 0.009(6)
C24 0.037(7) 0.068(8) 0.037(5) -0.002(5) -0.009(4) 0.010(6)
C25 0.035(6) 0.034(5) 0.023(4) 0.001(4) -0.003(4) -0.001(4)
C26 0.064(8) 0.049(6) 0.022(4) 0.001(4) -0.002(4) 0.014(6)
C27 0.060(8) 0.045(6) 0.022(4) -0.001(4) -0.007(4) 0.011(6)
C28 0.050(7) 0.038(6) 0.030(5) -0.005(4) 0.005(4) 0.006(5)
C29 0.035(6) 0.037(5) 0.024(4) 0.002(4) 0.009(4) -0.001(4)
C30 0.030(6) 0.025(5) 0.025(4) 0.005(3) 0.009(4) -0.009(4)
C31 0.073(10) 0.042(6) 0.050(6) 0.005(5) 0.021(6) -0.001(6)
C32 0.045(7) 0.055(7) 0.024(4) 0.002(4) -0.004(4) 0.017(6)

loop_
_atom_type_symbol
_atom_type_description
_atom_type_scat_dispersion_real
_atom_type_scat_dispersion_imag
_atom_type_scat_source
C C 0.0033 0.0016 'International Tables Vol C Tables 4.2.6.8 and 6.1.1.4'
H H 0.0000 0.0000 'International Tables Vol C Tables 4.2.6.8 and 6.1.1.4'
As As 0.0499 2.0058 'International Tables Vol C Tables 4.2.6.8 and 6.1.1.4'
Au Au -2.0133 8.8022 'International Tables Vol C Tables 4.2.6.8 and 6.1.1.4'
Cl Cl 0.1484 0.1585 'International Tables Vol C Tables 4.2.6.8 and 6.1.1.4'
O O 0.0106 0.0060 'International Tables Vol C Tables 4.2.6.8 and 6.1.1.4'

loop_
_geom_angle_atom_site_label_1
_geom_angle_atom_site_label_2
_geom_angle_atom_site_label_3
_geom_angle
_geom_angle_site_symmetry_3
O1 C34 H34A 109.5 .
O1 C34 H34B 109.5 .
H34A C34 H34B 109.5 .
O1 C34 H34C 109.5 .
H34A C34 H34C 109.5 .
H34B C34 H34C 109.5 .
C34 O1 H1O 109.5 .
Cl1 C33 Cl2 107.8(19) .
Cl1 C33 H33A 110.2 .
Cl2 C33 H33A 110.2 .
Cl1 C33 H33B 110.2 .
Cl2 C33 H33B 110.2 .
H33A C33 H33B 108.5 .
O2 C35 H35A 109.7 .
O2 C35 H35B 109.3 .
H35A C35 H35B 109.5 .
O2 C35 H35C 109.4 .
H35A C35 H35C 109.5 .
H35B C35 H35C 109.5 .
C35 O2 H2O 110(3) .
C14 Au1 As1 177.4(2) .
C14 Au1 Au2 98.0(2) .
As1 Au1 Au2 82.46(3) .
C14 Au1 Au4 95.1(2) 3_545
As1 Au1 Au4 84.24(3) 3_545
Au2 Au1 Au4 166.281(16) 3_545
C6 Au2 As2 174.0(2) .
C6 Au2 Au1 97.4(3) .
As2 Au2 Au1 81.59(3) .
C6 Au2 Au3 99.2(3) .
As2 Au2 Au3 82.96(3) .
Au1 Au2 Au3 160.396(16) .
C30 Au3 As3 178.6(3) .
C30 Au3 Au4 97.8(3) .
As3 Au3 Au4 81.28(3) .
C30 Au3 Au2 91.2(3) .
As3 Au3 Au2 90.06(3) .
Au4 Au3 Au2 154.038(16) .
C22 Au4 As4 173.5(3) .
C22 Au4 Au3 98.0(3) .
As4 Au4 Au3 80.98(3) .
C22 Au4 Au1 94.7(3) 3_455
As4 Au4 Au1 89.44(3) 3_455
Au3 Au4 Au1 147.733(16) 3_455
C8 As1 C1 103.3(4) .
C8 As1 C7 99.9(4) .
C1 As1 C7 104.4(4) .
C8 As1 Au1 113.5(3) .
C1 As1 Au1 115.1(3) .
C7 As1 Au1 118.5(3) .
C9 As2 C16 102.4(5) .
C9 As2 C15 102.7(4) .
C16 As2 C15 101.2(6) .
C9 As2 Au2 115.4(3) .
C16 As2 Au2 119.3(3) .
C15 As2 Au2 113.6(4) .
C23 As3 C24 102.0(5) .
C23 As3 C17 103.5(4) .
C24 As3 C17 101.5(5) .
C23 As3 Au3 114.9(3) .
C24 As3 Au3 116.4(3) .
C17 As3 Au3 116.3(3) .
C31 As4 C25 102.1(5) .
C31 As4 C32 98.7(5) .
C25 As4 C32 106.3(4) .
C31 As4 Au4 112.4(4) .
C25 As4 Au4 115.5(2) .
C32 As4 Au4 119.3(3) .
C6 C1 C2 121.3(9) .
C6 C1 As1 121.1(6) .
C2 C1 As1 117.6(7) .
C3 C2 C1 120.8(9) .
C3 C2 H2 119.6 .
C1 C2 H2 119.6 .
C4 C3 C2 118.3(8) .
C4 C3 H3 120.9 .
C2 C3 H3 120.9 .
C5 C4 C3 121.6(9) .
C5 C4 H4 119.2 .
C3 C4 H4 119.2 .
C4 C5 C6 121.5(9) .
C4 C5 H5 119.2 .
C6 C5 H5 119.2 .
C1 C6 C5 116.6(8) .
C1 C6 Au2 123.7(7) .
C5 C6 Au2 119.6(7) .
As1 C7 H7A 109.5 .
As1 C7 H7B 109.5 .
H7A C7 H7B 109.5 .
As1 C7 H7C 109.5 .
H7A C7 H7C 109.5 .
H7B C7 H7C 109.5 .
As1 C8 H8A 109.5 .
As1 C8 H8B 109.5 .
H8A C8 H8B 109.5 .
As1 C8 H8C 109.5 .
H8A C8 H8C 109.5 .
H8B C8 H8C 109.5 .
C10 C9 C14 121.2(9) .
C10 C9 As2 118.1(7) .
C14 C9 As2 120.6(7) .
C11 C10 C9 121.2(9) .
C11 C10 H10 119.4 .
C9 C10 H10 119.4 .
C12 C11 C10 118.4(9) .
C12 C11 H11 120.8 .
C10 C11 H11 120.8 .
C11 C12 C13 120.3(10) .
C11 C12 H12 119.9 .
C13 C12 H12 119.9 .
C14 C13 C12 123.3(10) .
C14 C13 H13 118.3 .
C12 C13 H13 118.3 .
C13 C14 C9 115.6(8) .
C13 C14 Au1 120.7(7) .
C9 C14 Au1 123.7(7) .
As2 C15 H15A 109.5 .
As2 C15 H15B 109.5 .
H15A C15 H15B 109.5 .
As2 C15 H15C 109.5 .
H15A C15 H15C 109.5 .
H15B C15 H15C 109.5 .
As2 C16 H16A 109.5 .
As2 C16 H16B 109.5 .
H16A C16 H16B 109.5 .
As2 C16 H16C 109.5 .
H16A C16 H16C 109.5 .
H16B C16 H16C 109.5 .
C22 C17 C18 122.2(8) .
C22 C17 As3 120.4(6) .
C18 C17 As3 117.3(7) .
C19 C18 C17 119.3(9) .
C19 C18 H18 120.3 .
C17 C18 H18 120.3 .
C20 C19 C18 120.0(8) .
C20 C19 H19 120.0 .
C18 C19 H19 120.0 .
C19 C20 C21 120.3(9) .
C19 C20 H20 119.8 .
C21 C20 H20 119.8 .
C20 C21 C22 120.3(9) .
C20 C21 H21 119.8 .
C22 C21 H21 119.8 .
C17 C22 C21 117.7(7) .
C17 C22 Au4 123.8(6) .
C21 C22 Au4 118.5(7) .
As3 C23 H23A 109.5 .
As3 C23 H23B 109.5 .
H23A C23 H23B 109.5 .
As3 C23 H23C 109.5 .
H23A C23 H23C 109.5 .
H23B C23 H23C 109.5 .
As3 C24 H24A 109.5 .
As3 C24 H24B 109.5 .
H24A C24 H24B 109.5 .
As3 C24 H24C 109.5 .
H24A C24 H24C 109.5 .
H24B C24 H24C 109.5 .
C26 C25 C30 120.9(9) .
C26 C25 As4 118.7(7) .
C30 C25 As4 120.4(6) .
C27 C26 C25 120.0(10) .
C27 C26 H26 120.0 .
C25 C26 H26 120.0 .
C28 C27 C26 121.2(9) .
C28 C27 H27 119.4 .
C26 C27 H27 119.4 .
C27 C28 C29 118.5(9) .
C27 C28 H28 120.8 .
C29 C28 H28 120.8 .
C30 C29 C28 122.6(9) .
C30 C29 H29 118.7 .
C28 C29 H29 118.7 .
C29 C30 C25 116.8(8) .
C29 C30 Au3 120.2(7) .
C25 C30 Au3 123.0(6) .
As4 C31 H31A 109.5 .
As4 C31 H31B 109.5 .
H31A C31 H31B 109.5 .
As4 C31 H31C 109.5 .
H31A C31 H31C 109.5 .
H31B C31 H31C 109.5 .
As4 C32 H32A 109.5 .
As4 C32 H32B 109.5 .
H32A C32 H32B 109.5 .
As4 C32 H32C 109.5 .
H32A C32 H32C 109.5 .
H32B C32 H32C 109.5 .

loop_
_geom_bond_atom_site_label_1
_geom_bond_atom_site_label_2
_geom_bond_distance
_geom_bond_site_symmetry_2
C34 O1 1.499(16) .
C34 H34A 0.9800 .
C34 H34B 0.9800 .
C34 H34C 0.9800 .
O1 H1O 0.8400 .
C33 Cl1 1.77(2) .
C33 Cl2 1.77(2) .
C33 H33A 0.9900 .
C33 H33B 0.9900 .
C33 H2O 0.967(13) .
Cl1 H2O 0.932(10) .
C35 O2 1.499(16) .
C35 H35A 0.9800 .
C35 H35B 0.9800 .
C35 H35C 0.9800 .
O2 H2O 0.85(3) .
Au1 C14 2.049(9) .
Au1 As1 2.4069(9) .
Au1 Au2 2.9534(5) .
Au1 Au4 3.0384(5) 3_545
Au2 C6 2.064(8) .
Au2 As2 2.4173(9) .
Au2 Au3 3.1268(5) .
Au3 C30 2.072(8) .
Au3 As3 2.4117(9) .
Au3 Au4 2.9544(5) .
Au4 C22 2.079(8) .
Au4 As4 2.4133(8) .
Au4 Au1 3.0384(5) 3_455
As1 C8 1.938(9) .
As1 C1 1.941(10) .
As1 C7 1.945(9) .
As2 C9 1.936(10) .
As2 C16 1.942(11) .
As2 C15 1.951(9) .
As3 C23 1.937(10) .
As3 C24 1.942(12) .
As3 C17 1.947(9) .
As4 C31 1.934(11) .
As4 C25 1.940(9) .
As4 C32 1.953(11) .
C1 C6 1.404(13) .
C1 C2 1.404(12) .
C2 C3 1.388(14) .
C2 H2 0.9500 .
C3 C4 1.385(14) .
C3 H3 0.9500 .
C4 C5 1.378(12) .
C4 H4 0.9500 .
C5 C6 1.412(13) .
C5 H5 0.9500 .
C7 H7A 0.9800 .
C7 H7B 0.9800 .
C7 H7C 0.9800 .
C8 H8A 0.9800 .
C8 H8B 0.9800 .
C8 H8C 0.9800 .
C9 C10 1.399(13) .
C9 C14 1.410(13) .
C10 C11 1.389(14) .
C10 H10 0.9500 .
C11 C12 1.372(14) .
C11 H11 0.9500 .
C12 C13 1.394(13) .
C12 H12 0.9500 .
C13 C14 1.389(14) .
C13 H13 0.9500 .
C15 H15A 0.9800 .
C15 H15B 0.9800 .
C15 H15C 0.9800 .
C16 H16A 0.9800 .
C16 H16B 0.9800 .
C16 H16C 0.9800 .
C17 C22 1.378(13) .
C17 C18 1.390(11) .
C18 C19 1.381(13) .
C18 H18 0.9500 .
C19 C20 1.374(14) .
C19 H19 0.9500 .
C20 C21 1.401(12) .
C20 H20 0.9500 .
C21 C22 1.401(12) .
C21 H21 0.9500 .
C23 H23A 0.9800 .
C23 H23B 0.9800 .
C23 H23C 0.9800 .
C24 H24A 0.9800 .
C24 H24B 0.9800 .
C24 H24C 0.9800 .
C25 C26 1.397(12) .
C25 C30 1.398(13) .
C26 C27 1.371(14) .
C26 H26 0.9500 .
C27 C28 1.361(14) .
C27 H27 0.9500 .
C28 C29 1.405(12) .
C28 H28 0.9500 .
C29 C30 1.388(13) .
C29 H29 0.9500 .
C31 H31A 0.9800 .
C31 H31B 0.9800 .
C31 H31C 0.9800 .
C32 H32A 0.9800 .
C32 H32B 0.9800 .
C32 H32C 0.9800 .

loop_
_geom_torsion_atom_site_label_1
_geom_torsion_atom_site_label_2
_geom_torsion_atom_site_label_3
_geom_torsion_atom_site_label_4
_geom_torsion
_geom_torsion_site_symmetry_1
_geom_torsion_site_symmetry_4
C14 Au1 Au2 C6 -179.8(3) . .
As1 Au1 Au2 C6 2.7(2) . .
Au4 Au1 Au2 C6 17.1(2) 3_545 .
C14 Au1 Au2 As2 6.2(2) . .
As1 Au1 Au2 As2 -171.28(3) . .
Au4 Au1 Au2 As2 -156.95(6) 3_545 .
C14 Au1 Au2 Au3 -32.2(2) . .
As1 Au1 Au2 Au3 150.37(4) . .
Au4 Au1 Au2 Au3 164.70(4) 3_545 .
C6 Au2 Au3 C30 -97.6(3) . .
As2 Au2 Au3 C30 76.7(2) . .
Au1 Au2 Au3 C30 114.9(2) . .
C6 Au2 Au3 As3 81.7(2) . .
As2 Au2 Au3 As3 -103.92(3) . .
Au1 Au2 Au3 As3 -65.72(5) . .
C6 Au2 Au3 Au4 151.6(2) . .
As2 Au2 Au3 Au4 -34.06(4) . .
Au1 Au2 Au3 Au4 4.14(6) . .
C30 Au3 Au4 C22 175.3(3) . .
As3 Au3 Au4 C22 -3.6(3) . .
Au2 Au3 Au4 C22 -75.4(3) . .
C30 Au3 Au4 As4 -11.3(2) . .
As3 Au3 Au4 As4 169.87(4) . .
Au2 Au3 Au4 As4 98.09(4) . .
C30 Au3 Au4 Au1 63.1(2) . 3_455
As3 Au3 Au4 Au1 -115.80(3) . 3_455
Au2 Au3 Au4 Au1 172.42(2) . 3_455
Au2 Au1 As1 C8 117.7(4) . .
Au4 Au1 As1 C8 -58.9(4) 3_545 .
Au2 Au1 As1 C1 -1.1(2) . .
Au4 Au1 As1 C1 -177.7(2) 3_545 .
Au2 Au1 As1 C7 -125.6(4) . .
Au4 Au1 As1 C7 57.8(4) 3_545 .
Au1 Au2 As2 C9 -7.4(3) . .
Au3 Au2 As2 C9 160.5(3) . .
Au1 Au2 As2 C16 -129.9(5) . .
Au3 Au2 As2 C16 38.0(5) . .
Au1 Au2 As2 C15 110.9(4) . .
Au3 Au2 As2 C15 -81.2(4) . .
Au4 Au3 As3 C23 125.4(4) . .
Au2 Au3 As3 C23 -79.2(4) . .
Au4 Au3 As3 C24 -115.4(4) . .
Au2 Au3 As3 C24 40.1(4) . .
Au4 Au3 As3 C17 4.3(3) . .
Au2 Au3 As3 C17 159.7(3) . .
Au3 Au4 As4 C31 -103.1(4) . .
Au1 Au4 As4 C31 107.9(4) 3_455 .
Au3 Au4 As4 C25 13.5(3) . .
Au1 Au4 As4 C25 -135.5(3) 3_455 .
Au3 Au4 As4 C32 142.1(4) . .
Au1 Au4 As4 C32 -6.9(4) 3_455 .
C8 As1 C1 C6 -126.4(7) . .
C7 As1 C1 C6 129.6(7) . .
Au1 As1 C1 C6 -2.1(7) . .
C8 As1 C1 C2 54.5(7) . .
C7 As1 C1 C2 -49.5(7) . .
Au1 As1 C1 C2 178.8(5) . .
C6 C1 C2 C3 -0.4(12) . .
As1 C1 C2 C3 178.7(6) . .
C1 C2 C3 C4 -1.1(13) . .
C2 C3 C4 C5 2.6(14) . .
C3 C4 C5 C6 -2.6(14) . .
C2 C1 C6 C5 0.4(12) . .
As1 C1 C6 C5 -178.6(6) . .
C2 C1 C6 Au2 -175.4(6) . .
As1 C1 C6 Au2 5.5(9) . .
C4 C5 C6 C1 1.0(12) . .
C4 C5 C6 Au2 177.0(7) . .
Au1 Au2 C6 C1 -5.4(7) . .
Au3 Au2 C6 C1 -174.9(6) . .
Au1 Au2 C6 C5 178.9(6) . .
Au3 Au2 C6 C5 9.4(7) . .
C16 As2 C9 C10 -42.5(7) . .
C15 As2 C9 C10 62.1(8) . .
Au2 As2 C9 C10 -173.7(5) . .
C16 As2 C9 C14 138.6(7) . .
C15 As2 C9 C14 -116.7(7) . .
Au2 As2 C9 C14 7.4(7) . .
C14 C9 C10 C11 -1.3(13) . .
As2 C9 C10 C11 179.9(6) . .
C9 C10 C11 C12 0.2(13) . .
C10 C11 C12 C13 0.2(14) . .
C11 C12 C13 C14 0.5(15) . .
C12 C13 C14 C9 -1.5(13) . .
C12 C13 C14 Au1 179.8(7) . .
C10 C9 C14 C13 1.8(12) . .
As2 C9 C14 C13 -179.4(6) . .
C10 C9 C14 Au1 -179.5(6) . .
As2 C9 C14 Au1 -0.7(9) . .
Au2 Au1 C14 C13 173.9(7) . .
Au4 Au1 C14 C13 -10.0(7) 3_545 .
Au2 Au1 C14 C9 -4.6(7) . .
Au4 Au1 C14 C9 171.4(6) 3_545 .
C23 As3 C17 C22 -131.3(8) . .
C24 As3 C17 C22 123.2(8) . .
Au3 As3 C17 C22 -4.2(8) . .
C23 As3 C17 C18 52.6(9) . .
C24 As3 C17 C18 -53.0(8) . .
Au3 As3 C17 C18 179.6(6) . .
C22 C17 C18 C19 1.8(14) . .
As3 C17 C18 C19 177.9(7) . .
C17 C18 C19 C20 0.3(14) . .
C18 C19 C20 C21 -1.5(15) . .
C19 C20 C21 C22 0.6(14) . .
C18 C17 C22 C21 -2.6(14) . .
As3 C17 C22 C21 -178.6(7) . .
C18 C17 C22 Au4 176.2(7) . .
As3 C17 C22 Au4 0.2(11) . .
C20 C21 C22 C17 1.4(13) . .
C20 C21 C22 Au4 -177.5(7) . .
Au3 Au4 C22 C17 2.8(8) . .
Au1 Au4 C22 C17 153.1(8) 3_455 .
Au3 Au4 C22 C21 -178.3(7) . .
Au1 Au4 C22 C21 -28.1(7) 3_455 .
C31 As4 C25 C26 -70.4(10) . .
C32 As4 C25 C26 32.6(10) . .
Au4 As4 C25 C26 167.3(8) . .
C31 As4 C25 C30 108.6(9) . .
C32 As4 C25 C30 -148.4(8) . .
Au4 As4 C25 C30 -13.7(9) . .
C30 C25 C26 C27 -3.0(17) . .
As4 C25 C26 C27 176.0(9) . .
C25 C26 C27 C28 2.4(19) . .
C26 C27 C28 C29 -1.0(18) . .
C27 C28 C29 C30 0.3(16) . .
C28 C29 C30 C25 -0.8(14) . .
C28 C29 C30 Au3 -179.0(8) . .
C26 C25 C30 C29 2.2(14) . .
As4 C25 C30 C29 -176.8(7) . .
C26 C25 C30 Au3 -179.7(8) . .
As4 C25 C30 Au3 1.3(11) . .
Au4 Au3 C30 C29 -173.5(7) . .
Au2 Au3 C30 C29 30.9(7) . .
Au4 Au3 C30 C25 8.5(8) . .
Au2 Au3 C30 C25 -147.1(8) . .
